data_7714512
loop_
_publ_author_name
'Xie, Zhen-Lang'
'Zhou, Zhao-Hui'

_publ_section_title
;
 Asymmetric dinuclear, hexanuclear and octanuclear oxovanadium citrates
 with triazolates: novel mixed-ligands and mixed-valence complexes.
;
_journal_issue 1
_journal_name_full 'Dalton transactions (Cambridge, England : 2003)'
_journal_page_first 186
_journal_page_last 195
_journal_paper_doi 10.1039/d3dt03445c
_journal_volume 53
_journal_year 2023
_chemical_formula_moiety 'C12 H19 N15 O9 V2, 5(H2 O)'
_chemical_formula_sum 'C12 H29 N15 O14 V2'
_chemical_formula_weight 709.38
_space_group_crystal_system monoclinic
_space_group_IT_number 14
_space_group_name_Hall '-P 2ybc'
_space_group_name_H-M_alt 'P 1 21/c 1'
_atom_sites_solution_hydrogens mixed
_atom_sites_solution_primary dual
_audit_creation_date 2023-11-11
_audit_creation_method
;
Olex2 1.3
(compiled 2020.06.28 svn.raecde09e for OlexSys, GUI svn.r6132)
;
_audit_update_record
;
2023-11-11 deposited with the CCDC.	2023-11-20 downloaded from the CCDC.
;
_cell_angle_alpha 90
_cell_angle_beta 106.654(2)
_cell_angle_gamma 90
_cell_formula_units_Z 4
_cell_length_a 10.3068(2)
_cell_length_b 16.4045(2)
_cell_length_c 16.7884(3)
_cell_measurement_reflns_used 11378
_cell_measurement_temperature 100.00(10)
_cell_measurement_theta_max 74.1040
_cell_measurement_theta_min 3.8470
_cell_volume 2719.48(8)
_computing_cell_refinement 'CrysAlisPro 1.171.41.110a (Rigaku OD, 2021)'
_computing_data_collection 'CrysAlisPro 1.171.41.110a (Rigaku OD, 2021)'
_computing_data_reduction 'CrysAlisPro 1.171.41.110a (Rigaku OD, 2021)'
_computing_molecular_graphics 'Olex2 1.3 (Dolomanov et al., 2009)'
_computing_publication_material 'Olex2 1.3 (Dolomanov et al., 2009)'
_computing_structure_refinement 'SHELXL 2018/3 (Sheldrick, 2015)'
_computing_structure_solution 'SHELXT 2018/2 (Sheldrick, 2018)'
_diffrn_ambient_environment N~2~
_diffrn_ambient_temperature 100(2)
_diffrn_detector 'Hybrid Pixel Array Detector'
_diffrn_detector_area_resol_mean 10.0000
_diffrn_detector_type HyPix
_diffrn_measured_fraction_theta_full 0.997
_diffrn_measured_fraction_theta_max 0.949
_diffrn_measurement_details
;
List of Runs (angles in degrees, time in seconds):

  # Type    Start    End  Width  t~exp~   \w     \q     \k     \f   Frames
#--------------------------------------------------------------------------
  1  \w     44.00  69.00   0.50    0.33    --   43.34  27.00 -15.00   50
  2  \w     54.00  80.00   0.50    1.31    --  108.01  15.00 120.00   52
  3  \w     93.00 177.00   0.50    1.31    --  108.01  15.00 120.00  168
  4  \w     91.00 141.00   0.50    1.31    --  108.01  27.00 -15.00  100
  5  \w    101.00 178.00   0.50    1.31    --  108.01 125.00-180.00  154
  6  \w     53.00 100.00   0.50    1.31    --  108.01 -77.00  60.00   94
  7  \w     49.00  99.00   0.50    1.31    --  108.01 -77.00 -30.00  100
  8  \w     33.00  58.00   0.50    1.31    --  108.01 -61.00 -90.00   50
  9  \w     35.00  70.00   0.50    1.31    --  108.01 -61.00-150.00   70
 10  \w    -26.00  -1.00   0.50    0.33    --   43.34 -27.00-177.00   50
 11  \w    -33.00  37.00   0.50    0.33    --  -43.34  27.00 -15.00  140
 12  \w    -64.00 -28.00   0.50    1.31    --  -96.00  61.00 -90.00   72
 13  \w    -70.00 -22.00   0.50    1.31    --  -96.00  61.00-180.00   96
 14  \w    -71.00 -46.00   0.50    1.31    --  -96.00  61.00-150.00   50
 15  \w    -65.00 -22.00   0.50    1.31    --  -96.00  61.00 -60.00   86
 16  \w     32.00  98.00   0.50    0.33    --   43.34-125.00  90.00  132
 17  \w    -48.00 -22.00   0.50    1.31    --  -96.00  45.00  60.00   52
 18  \w    -66.00 -22.00   0.50    1.31    --  -96.00  61.00  90.00   88
 19  \w    -70.00 -33.00   0.50    1.31    --  -96.00  61.00 150.00   74
 20  \w    -55.00 -29.00   0.50    1.31    --  -96.00 125.00  60.00   52
 21  \w   -124.00 -14.00   0.50    0.33    --  -43.34 -27.00-177.00  220
 22  \w   -169.00 -77.00   0.50    1.31    --  -96.00 -27.00-177.00  184
 23  \w   -118.00 -92.00   0.50    0.33    --  -43.34-125.00 -30.00   52
;
_diffrn_measurement_device 'four-circle diffractometer'
_diffrn_measurement_device_type 'XtaLAB Synergy, Dualflex, HyPix'
_diffrn_measurement_method '\w scans'
_diffrn_orient_matrix_type 'CrysAlisPro convention (1999,Acta A55,543-557)'
_diffrn_orient_matrix_UB_11 0.0303643000
_diffrn_orient_matrix_UB_12 0.0039022000
_diffrn_orient_matrix_UB_13 0.0952692000
_diffrn_orient_matrix_UB_21 0.1425429000
_diffrn_orient_matrix_UB_22 0.0333962000
_diffrn_orient_matrix_UB_23 0.0070388000
_diffrn_orient_matrix_UB_31 -0.0556510000
_diffrn_orient_matrix_UB_32 0.0876923000
_diffrn_orient_matrix_UB_33 -0.0069369000
_diffrn_radiation_monochromator mirror
_diffrn_radiation_probe x-ray
_diffrn_radiation_type 'Cu K\a'
_diffrn_radiation_wavelength 1.54184
_diffrn_reflns_av_R_equivalents 0.0367
_diffrn_reflns_av_unetI/netI 0.0365
_diffrn_reflns_Laue_measured_fraction_full 0.997
_diffrn_reflns_Laue_measured_fraction_max 0.949
_diffrn_reflns_limit_h_max 12
_diffrn_reflns_limit_h_min -12
_diffrn_reflns_limit_k_max 20
_diffrn_reflns_limit_k_min -14
_diffrn_reflns_limit_l_max 20
_diffrn_reflns_limit_l_min -20
_diffrn_reflns_number 17071
_diffrn_reflns_point_group_measured_fraction_full 0.997
_diffrn_reflns_point_group_measured_fraction_max 0.949
_diffrn_reflns_theta_full 67.684
_diffrn_reflns_theta_max 74.374
_diffrn_reflns_theta_min 3.849
_diffrn_source 'micro-focus sealed X-ray tube'
_diffrn_source_type 'PhotonJet (Cu) X-ray Source'
_exptl_absorpt_coefficient_mu 6.611
_exptl_absorpt_correction_T_max 1.00000
_exptl_absorpt_correction_T_min 0.87037
_exptl_absorpt_correction_type multi-scan
_exptl_absorpt_process_details
;
CrysAlisPro 1.171.41.110a (Rigaku Oxford Diffraction, 2021)
Empirical absorption correction using spherical harmonics,
implemented in SCALE3 ABSPACK scaling algorithm.
;
_exptl_crystal_colour 'clear light blue'
_exptl_crystal_colour_lustre clear
_exptl_crystal_colour_modifier light
_exptl_crystal_colour_primary blue
_exptl_crystal_density_diffrn 1.733
_exptl_crystal_description block
_exptl_crystal_F_000 1456
_exptl_crystal_size_max 0.2
_exptl_crystal_size_mid 0.15
_exptl_crystal_size_min 0.15
_refine_diff_density_max 0.392
_refine_diff_density_min -0.414
_refine_diff_density_rms 0.070
_refine_ls_extinction_method none
_refine_ls_goodness_of_fit_ref 1.049
_refine_ls_hydrogen_treatment constr
_refine_ls_matrix_type full
_refine_ls_number_parameters 430
_refine_ls_number_reflns 5267
_refine_ls_number_restraints 25
_refine_ls_restrained_S_all 7.160
_refine_ls_R_factor_all 0.0360
_refine_ls_R_factor_gt 0.0326
_refine_ls_shift/su_max 0.001
_refine_ls_shift/su_mean 0.000
_refine_ls_structure_factor_coef Fsqd
_refine_ls_weighting_details 'w=1/[\s^2^(Fo^2^)+(0.0482P)^2^+1.1967P] where P=(Fo^2^+2Fc^2^)/3'
_refine_ls_weighting_scheme calc
_refine_ls_wR_factor_gt 0.0845
_refine_ls_wR_factor_ref 0.0866
_reflns_Friedel_coverage 0.000
_reflns_number_gt 4799
_reflns_number_total 5267
_reflns_threshold_expression 'I > 2\s(I)'
_cod_data_source_file d3dt03445c2.cif
_cod_data_source_block exp_9805_auto
_cod_depositor_comments 'Adding full bibliography for 7714512--7714516.cif.'
_cod_database_code 7714512
_shelx_shelxl_version_number 2018/3
_chemical_oxdiff_formula 'C H O N V '
_shelx_space_group_comment
;
The symmetry employed for this shelxl refinement is uniquely defined
by the following loop, which should always be used as a source of
symmetry information in preference to the above space-group names.
They are only intended as comments.
;
_shelx_estimated_absorpt_t_max 0.437
_shelx_estimated_absorpt_t_min 0.351
_reflns_odcompleteness_completeness 99.98
_reflns_odcompleteness_iscentric 1
_reflns_odcompleteness_theta 66.49
_olex2_refinement_description
;
1. Fixed Uiso
 At 1.2 times of:
  All C(H,H) groups, All N(H) groups, All N(H,H) groups
 At 1.5 times of:
  All O(H,H) groups
2. Restrained distances
 O3W-H = O3W-HA_$1
 0.87 with sigma of 0.02
 O4W-HG = O4W-HH
 0.87 with sigma of 0.02
 HG-HH
 1.38 with sigma of 0.04
 H-HA_$1
 1.38 with sigma of 0.04
 O3A-C4 \\sim O3-C4
 with sigma of 0.02
3. Uiso/Uaniso restraints and constraints
O5WA \\sim O5W: within 2A with sigma of 0.01 and sigma for terminal atoms of
0.02 within 2A
O2W \\sim O2WA: within 2A with sigma of 0.01 and sigma for terminal atoms of
0.02 within 2A
O3A \\sim O3: within 2A with sigma of 0.01 and sigma for terminal atoms of 0.02
within 2A
4. Others
 Sof(O5WA)=Sof(H5WC)=Sof(H5WD)=Sof(O2WA)=Sof(H2WA)=Sof(H2WB)=Sof(O3A)=1-FVAR(1)
 Sof(O3)=Sof(O2W)=Sof(H2WC)=Sof(H2WD)=Sof(O5W)=Sof(H5WA)=Sof(H5WB)=FVAR(1)
5.a Riding coordinates:
 O3W(H,HA), O1W(HB,HC), O4W(HG,HH)
5.b Free rotating group:
 O2W(H2WC,H2WD), O5W(H5WA,H5WB), O5WA(H5WC,H5WD), O2WA(H2WA,H2WB)
5.c Rotating group:
 N14(HI,HJ), N4(HO,HP)
5.d Secondary CH2 refined with riding coordinates:
 C5(HU,HV), C2(HW,HX)
5.e Aromatic/amide H refined with riding coordinates:
 N8(HD), N12(HE), N3(HF)
5.f X=CH2 refined with riding coordinates:
 N9(HK,HL), N10(HM,HN), N5(HQ,HR), N15(HS,HT)
;
_olex2_submission_special_instructions 'No special instructions were received'
_oxdiff_exptl_absorpt_empirical_details
;
Empirical correction (ABSPACK) includes:
- Absorption correction using spherical harmonics
- Frame scaling
;
_oxdiff_exptl_absorpt_empirical_full_max 1.176
_oxdiff_exptl_absorpt_empirical_full_min 0.847

loop_
_space_group_symop_operation_xyz
'x, y, z'
'-x, y+1/2, -z+1/2'
'-x, -y, -z'
'x, -y-1/2, z-1/2'

loop_
_atom_site_label
_atom_site_type_symbol
_atom_site_fract_x
_atom_site_fract_y
_atom_site_fract_z
_atom_site_U_iso_or_equiv
_atom_site_adp_type
_atom_site_occupancy
_atom_site_site_symmetry_order
_atom_site_calc_flag
_atom_site_refinement_flags_posn
_atom_site_refinement_flags_adp
_atom_site_refinement_flags_occupancy
_atom_site_disorder_assembly
_atom_site_disorder_group
V1 V 0.67009(3) 0.47957(2) 0.22253(2) 0.01139(9) Uani 1 1 d . . . . .
V2 V 0.66718(3) 0.69284(2) 0.23672(2) 0.01126(9) Uani 1 1 d . . . . .
O1 O 0.71515(13) 0.59078(7) 0.17712(8) 0.0119(3) Uani 1 1 d . . . . .
O4 O 0.62364(14) 0.44287(8) 0.10279(8) 0.0164(3) Uani 1 1 d . . . . .
O6 O 0.85721(13) 0.73061(8) 0.24562(8) 0.0155(3) Uani 1 1 d . . . . .
O2 O 0.86748(14) 0.46438(8) 0.22717(9) 0.0160(3) Uani 1 1 d . . . . .
O8 O 0.63093(14) 0.39469(8) 0.25929(9) 0.0182(3) Uani 1 1 d . . . . .
O9 O 0.62514(14) 0.76710(8) 0.28746(9) 0.0175(3) Uani 1 1 d . . . . .
O5 O 0.65072(16) 0.42420(9) -0.02177(9) 0.0209(3) Uani 1 1 d . . . . .
O3 O 1.0312(3) 0.5096(2) 0.17579(19) 0.0190(6) Uani 0.897(5) 1 d D U P A 1
O7 O 1.06590(15) 0.70451(9) 0.24282(9) 0.0228(3) Uani 1 1 d . . . . .
O3W O 0.94127(16) 0.84865(9) 0.36347(10) 0.0278(3) Uani 1 1 d D . . . .
H H 0.921072 0.813735 0.321839 0.042 Uiso 1 1 d DR U . . .
HA H 0.982042 0.890265 0.349169 0.042 Uiso 1 1 d R U . . .
N1 N 0.75009(16) 0.62138(9) 0.34379(10) 0.0144(3) Uani 1 1 d . . . . .
N2 N 0.73612(17) 0.53617(9) 0.33840(10) 0.0147(3) Uani 1 1 d . . . . .
O1W O 0.93327(17) 0.89339(11) 0.13059(9) 0.0286(3) Uani 1 1 d . . . . .
HB H 0.857154 0.903206 0.141501 0.043 Uiso 1 1 d R U . . .
HC H 0.994554 0.915906 0.171391 0.043 Uiso 1 1 d R U . . .
N8 N 0.28056(16) 0.58000(9) 0.18869(10) 0.0143(3) Uani 1 1 d . . . . .
HD H 0.192239 0.578671 0.180025 0.017 Uiso 1 1 calc R U . . .
N11 N 0.58968(16) 0.74768(9) 0.12023(10) 0.0151(3) Uani 1 1 d . . . . .
N6 N 0.48843(16) 0.62565(9) 0.21476(10) 0.0124(3) Uani 1 1 d . . . . .
N12 N 0.52719(17) 0.70466(10) 0.04833(10) 0.0173(3) Uani 1 1 d . . . . .
HE H 0.508781 0.652174 0.045272 0.021 Uiso 1 1 calc R U . . .
N7 N 0.48923(16) 0.54011(9) 0.20521(10) 0.0131(3) Uani 1 1 d . . . . .
N3 N 0.83777(18) 0.56874(11) 0.46744(10) 0.0197(4) Uani 1 1 d . . . . .
HF H 0.878439 0.564581 0.521063 0.024 Uiso 1 1 calc R U . . .
O2W O 1.1517(2) 0.65477(12) 0.40920(12) 0.0312(6) Uani 0.897(5) 1 d G U P A 1
H2WC H 1.118518 0.667575 0.356979 0.047 Uiso 0.897(5) 1 d G U P A 1
H2WD H 1.161191 0.701241 0.435261 0.047 Uiso 0.897(5) 1 d G U P A 1
N13 N 0.54564(19) 0.83176(10) 0.00963(11) 0.0206(4) Uani 1 1 d . . . . .
O4W O 0.1389(2) 0.70339(12) 0.00402(12) 0.0414(5) Uani 1 1 d D . . . .
HG H 0.199393 0.665705 0.023072 0.062 Uiso 1 1 d DR U . . .
HH H 0.080073 0.680395 -0.039318 0.062 Uiso 1 1 d DR U . . .
N14 N 0.66041(18) 0.88559(10) 0.14320(11) 0.0196(4) Uani 1 1 d . . . . .
HI H 0.623565 0.932818 0.123137 0.023 Uiso 1 1 d R U . . .
HJ H 0.651131 0.878867 0.193666 0.023 Uiso 1 1 d R U . . .
N9 N 0.31551(17) 0.72291(10) 0.20704(11) 0.0190(4) Uani 1 1 d . . . . .
HK H 0.371928 0.764433 0.216262 0.023 Uiso 1 1 calc R U . . .
HL H 0.228458 0.731257 0.199444 0.023 Uiso 1 1 calc R U . . .
N10 N 0.32183(17) 0.43786(10) 0.17521(11) 0.0191(3) Uani 1 1 d . . . . .
HM H 0.381020 0.398794 0.176759 0.023 Uiso 1 1 calc R U . . .
HN H 0.235256 0.426049 0.164642 0.023 Uiso 1 1 calc R U . . .
N4 N 0.84090(19) 0.71344(11) 0.45639(11) 0.0220(4) Uani 1 1 d . . . . .
HO H 0.830642 0.750086 0.416758 0.026 Uiso 1 1 d R U . . .
HP H 0.910962 0.709596 0.500959 0.026 Uiso 1 1 d R U . . .
O5W O 0.3793(3) 0.55687(13) 0.39301(14) 0.0322(6) Uani 0.897(5) 1 d G U P A 1
H5WA H 0.445336 0.577057 0.432696 0.048 Uiso 0.897(5) 1 d G U P A 1
H5WB H 0.307517 0.582050 0.397586 0.048 Uiso 0.897(5) 1 d G U P A 1
N5 N 0.7996(2) 0.42746(11) 0.43478(12) 0.0252(4) Uani 1 1 d . . . . .
HQ H 0.769453 0.389765 0.396659 0.030 Uiso 1 1 calc R U . . .
HR H 0.836651 0.413300 0.486915 0.030 Uiso 1 1 calc R U . . .
C7 C 0.36196(19) 0.64730(11) 0.20459(11) 0.0131(4) Uani 1 1 d . . . . .
C8 C 0.36356(19) 0.51540(11) 0.18896(12) 0.0140(4) Uani 1 1 d . . . . .
N15 N 0.4343(2) 0.73506(11) -0.09328(12) 0.0279(4) Uani 1 1 d . . . . .
HS H 0.407024 0.684404 -0.104443 0.033 Uiso 1 1 calc R U . . .
HT H 0.418449 0.771468 -0.133417 0.033 Uiso 1 1 calc R U . . .
C4 C 0.9159(2) 0.51498(11) 0.18466(13) 0.0160(4) Uani 1 1 d D . . . .
C1 C 0.67005(19) 0.46472(11) 0.04313(12) 0.0155(4) Uani 1 1 d . . . . .
C3 C 0.81453(19) 0.57946(11) 0.13582(12) 0.0143(4) Uani 1 1 d . . . . .
C9 C 0.7889(2) 0.50670(12) 0.41336(12) 0.0174(4) Uani 1 1 d . . . . .
C5 C 0.88545(19) 0.66003(12) 0.12716(12) 0.0156(4) Uani 1 1 d . . . . .
HU H 0.959616 0.649092 0.102002 0.019 Uiso 1 1 calc R U . . .
HV H 0.819808 0.696999 0.089502 0.019 Uiso 1 1 calc R U . . .
C6 C 0.9424(2) 0.70103(11) 0.20996(12) 0.0157(4) Uani 1 1 d . . . . .
C2 C 0.7501(2) 0.54364(12) 0.04846(12) 0.0174(4) Uani 1 1 d . . . . .
HW H 0.688926 0.585370 0.014854 0.021 Uiso 1 1 calc R U . . .
HX H 0.823246 0.534133 0.022121 0.021 Uiso 1 1 calc R U . . .
C10 C 0.8110(2) 0.63850(12) 0.42183(12) 0.0172(4) Uani 1 1 d . . . . .
C15 C 0.4999(2) 0.75669(12) -0.01534(13) 0.0193(4) Uani 1 1 d . . . . .
C11 C 0.5982(2) 0.82301(12) 0.09272(13) 0.0166(4) Uani 1 1 d . . . . .
O5WA O 0.448(3) 0.5519(13) 0.3923(13) 0.033(4) Uani 0.103(5) 1 d G U P A 2
H5WC H 0.530357 0.533283 0.401274 0.049 Uiso 0.103(5) 1 d G U P A 2
H5WD H 0.426717 0.540191 0.437390 0.049 Uiso 0.103(5) 1 d G U P A 2
O2WA O 1.162(2) 0.5982(15) 0.3885(13) 0.051(5) Uani 0.103(5) 1 d G U P A 2
H2WA H 1.163544 0.617152 0.340393 0.076 Uiso 0.103(5) 1 d G U P A 2
H2WB H 1.084978 0.614372 0.394182 0.076 Uiso 0.103(5) 1 d G U P A 2
O3A O 1.0425(18) 0.517(2) 0.2050(18) 0.026(6) Uani 0.103(5) 1 d D U P A 2

loop_
_atom_site_aniso_label
_atom_site_aniso_U_11
_atom_site_aniso_U_22
_atom_site_aniso_U_33
_atom_site_aniso_U_23
_atom_site_aniso_U_13
_atom_site_aniso_U_12
V1 0.01294(16) 0.00766(16) 0.01347(17) 0.00056(11) 0.00362(12) -0.00019(11)
V2 0.01095(16) 0.00822(16) 0.01447(17) -0.00051(11) 0.00342(12) -0.00041(11)
O1 0.0126(6) 0.0102(6) 0.0133(6) 0.0008(5) 0.0045(5) -0.0002(5)
O4 0.0195(7) 0.0130(6) 0.0172(7) -0.0024(5) 0.0058(5) -0.0014(5)
O6 0.0130(6) 0.0131(6) 0.0203(7) -0.0008(5) 0.0046(5) -0.0021(5)
O2 0.0147(6) 0.0133(6) 0.0199(7) 0.0031(5) 0.0049(5) 0.0025(5)
O8 0.0203(7) 0.0132(6) 0.0209(7) 0.0013(5) 0.0055(6) -0.0004(5)
O9 0.0174(7) 0.0126(6) 0.0223(7) -0.0011(5) 0.0054(6) -0.0001(5)
O5 0.0268(8) 0.0187(7) 0.0176(7) -0.0047(5) 0.0069(6) -0.0043(6)
O3 0.0134(9) 0.0169(10) 0.0279(17) 0.0002(13) 0.0077(9) 0.0012(7)
O7 0.0133(7) 0.0314(8) 0.0235(8) 0.0003(6) 0.0052(6) -0.0019(6)
O3W 0.0277(8) 0.0197(7) 0.0339(9) -0.0031(6) 0.0053(7) -0.0057(6)
N1 0.0170(8) 0.0106(7) 0.0154(8) -0.0012(6) 0.0045(6) -0.0013(6)
N2 0.0181(8) 0.0108(7) 0.0148(8) 0.0013(6) 0.0044(6) 0.0004(6)
O1W 0.0239(8) 0.0434(9) 0.0170(7) 0.0002(7) 0.0033(6) -0.0074(7)
N8 0.0116(7) 0.0139(8) 0.0176(8) -0.0003(6) 0.0045(6) -0.0020(6)
N11 0.0154(8) 0.0111(7) 0.0168(8) 0.0004(6) 0.0013(6) -0.0007(6)
N6 0.0143(7) 0.0071(7) 0.0157(8) 0.0004(6) 0.0041(6) 0.0000(6)
N12 0.0215(8) 0.0111(7) 0.0176(8) -0.0010(6) 0.0031(7) -0.0018(6)
N7 0.0134(8) 0.0080(7) 0.0175(8) 0.0000(6) 0.0037(6) -0.0013(6)
N3 0.0219(9) 0.0235(9) 0.0115(8) -0.0003(7) 0.0013(6) 0.0027(7)
O2W 0.0399(11) 0.0257(11) 0.0237(10) 0.0071(8) 0.0021(8) -0.0012(8)
N13 0.0260(9) 0.0150(8) 0.0193(9) 0.0021(7) 0.0043(7) -0.0003(7)
O4W 0.0398(11) 0.0444(11) 0.0348(10) -0.0063(8) 0.0021(8) 0.0125(8)
N14 0.0256(9) 0.0129(8) 0.0188(9) 0.0017(6) 0.0041(7) -0.0012(7)
N9 0.0129(8) 0.0122(8) 0.0322(10) -0.0028(7) 0.0071(7) 0.0009(6)
N10 0.0170(8) 0.0118(8) 0.0274(9) 0.0001(7) 0.0046(7) -0.0029(6)
N4 0.0243(9) 0.0207(9) 0.0185(9) -0.0057(7) 0.0024(7) -0.0032(7)
O5W 0.0338(14) 0.0200(10) 0.0366(12) -0.0097(8) 0.0001(11) 0.0000(10)
N5 0.0384(11) 0.0173(8) 0.0181(9) 0.0051(7) 0.0050(8) 0.0036(8)
C7 0.0135(9) 0.0131(9) 0.0133(9) 0.0001(7) 0.0044(7) -0.0023(7)
C8 0.0158(9) 0.0132(9) 0.0132(9) 0.0014(7) 0.0043(7) -0.0007(7)
N15 0.0418(11) 0.0193(9) 0.0190(9) -0.0005(7) 0.0033(8) -0.0026(8)
C4 0.0146(9) 0.0129(9) 0.0207(10) -0.0037(7) 0.0055(8) -0.0008(7)
C1 0.0141(9) 0.0143(9) 0.0168(10) -0.0003(7) 0.0024(7) 0.0028(7)
C3 0.0151(9) 0.0118(9) 0.0174(9) 0.0007(7) 0.0070(7) 0.0001(7)
C9 0.0181(9) 0.0188(9) 0.0158(9) 0.0015(7) 0.0058(7) 0.0026(7)
C5 0.0152(9) 0.0145(9) 0.0187(10) 0.0022(7) 0.0075(7) -0.0004(7)
C6 0.0163(9) 0.0116(9) 0.0205(10) 0.0040(7) 0.0072(8) -0.0019(7)
C2 0.0203(9) 0.0165(9) 0.0170(9) -0.0015(7) 0.0080(8) -0.0010(8)
C10 0.0158(9) 0.0184(9) 0.0172(10) -0.0021(7) 0.0044(7) -0.0002(7)
C15 0.0213(10) 0.0171(9) 0.0189(10) -0.0007(8) 0.0044(8) 0.0009(8)
C11 0.0162(9) 0.0143(9) 0.0197(10) 0.0016(7) 0.0058(8) 0.0002(7)
O5WA 0.027(8) 0.030(7) 0.040(7) -0.004(6) 0.007(7) -0.007(7)
O2WA 0.059(8) 0.047(9) 0.035(7) 0.003(7) -0.005(7) 0.002(7)
O3A 0.024(9) 0.024(11) 0.035(14) 0.016(12) 0.017(9) 0.002(7)

loop_
_atom_type_symbol
_atom_type_description
_atom_type_scat_dispersion_real
_atom_type_scat_dispersion_imag
_atom_type_scat_source
C C 0.0181 0.0091 'International Tables Vol C Tables 4.2.6.8 and 6.1.1.4'
H H 0.0000 0.0000 'International Tables Vol C Tables 4.2.6.8 and 6.1.1.4'
N N 0.0311 0.0180 'International Tables Vol C Tables 4.2.6.8 and 6.1.1.4'
O O 0.0492 0.0322 'International Tables Vol C Tables 4.2.6.8 and 6.1.1.4'
V V 0.0687 2.1097 'International Tables Vol C Tables 4.2.6.8 and 6.1.1.4'

loop_
_geom_angle_atom_site_label_1
_geom_angle_atom_site_label_2
_geom_angle_atom_site_label_3
_geom_angle
_geom_angle_site_symmetry_1
_geom_angle_site_symmetry_3
_geom_angle_publ_flag
O1 V1 N2 84.49(6) . . ?
O4 V1 O1 84.89(5) . . ?
O4 V1 O2 87.17(6) . . ?
O4 V1 N2 169.01(6) . . ?
O4 V1 N7 93.24(6) . . ?
O2 V1 O1 78.18(5) . . ?
O2 V1 N2 87.90(6) . . ?
O2 V1 N7 157.29(6) . . ?
O8 V1 O1 177.86(6) . . ?
O8 V1 O4 96.25(6) . . ?
O8 V1 O2 103.67(6) . . ?
O8 V1 N2 94.46(7) . . ?
O8 V1 N7 98.86(7) . . ?
N7 V1 O1 79.24(6) . . ?
N7 V1 N2 87.55(6) . . ?
O1 V2 N1 82.46(6) . . ?
O1 V2 N11 88.64(6) . . ?
O1 V2 N6 79.02(6) . . ?
O6 V2 O1 85.60(5) . . ?
O6 V2 N1 87.71(6) . . ?
O6 V2 N11 92.27(6) . . ?
O6 V2 N6 164.55(6) . . ?
O9 V2 O1 175.39(6) . . ?
O9 V2 O6 97.51(6) . . ?
O9 V2 N1 94.25(7) . . ?
O9 V2 N11 94.61(7) . . ?
O9 V2 N6 97.75(7) . . ?
N11 V2 N1 171.07(6) . . ?
N6 V2 N1 88.77(6) . . ?
N6 V2 N11 88.90(6) . . ?
V1 O1 V2 114.87(6) . . ?
C3 O1 V1 109.63(10) . . ?
C3 O1 V2 130.64(10) . . ?
C1 O4 V1 131.35(12) . . ?
C6 O6 V2 128.67(12) . . ?
C4 O2 V1 116.35(12) . . ?
H O3W HA 108.3 . . ?
N2 N1 V2 119.24(11) . . ?
C10 N1 V2 133.90(13) . . ?
C10 N1 N2 106.76(15) . . ?
N1 N2 V1 120.19(11) . . ?
C9 N2 V1 131.71(14) . . ?
C9 N2 N1 107.34(16) . . ?
HB O1W HC 104.5 . . ?
C7 N8 HD 126.9 . . ?
C8 N8 HD 126.9 . . ?
C8 N8 C7 106.16(16) . . ?
N12 N11 V2 123.53(12) . . ?
C11 N11 V2 132.70(14) . . ?
C11 N11 N12 103.35(16) . . ?
N7 N6 V2 120.74(11) . . ?
C7 N6 V2 132.28(12) . . ?
C7 N6 N7 106.95(15) . . ?
N11 N12 HE 126.0 . . ?
C15 N12 N11 108.10(15) . . ?
C15 N12 HE 126.0 . . ?
N6 N7 V1 119.85(11) . . ?
C8 N7 V1 133.01(13) . . ?
C8 N7 N6 107.08(15) . . ?
C9 N3 HF 127.0 . . ?
C10 N3 HF 127.0 . . ?
C10 N3 C9 106.09(17) . . ?
H2WC O2W H2WD 104.5 . . ?
C15 N13 C11 103.07(17) . . ?
HG O4W HH 104.4 . . ?
HI N14 HJ 108.7 . . ?
C11 N14 HI 110.3 . . ?
C11 N14 HJ 109.8 . . ?
HK N9 HL 120.0 . . ?
C7 N9 HK 120.0 . . ?
C7 N9 HL 120.0 . . ?
HM N10 HN 120.0 . . ?
C8 N10 HM 120.0 . . ?
C8 N10 HN 120.0 . . ?
HO N4 HP 125.6 . . ?
C10 N4 HO 109.4 . . ?
C10 N4 HP 109.2 . . ?
H5WA O5W H5WB 104.5 . . ?
HQ N5 HR 120.0 . . ?
C9 N5 HQ 120.0 . . ?
C9 N5 HR 120.0 . . ?
N6 C7 N8 109.74(16) . . ?
N6 C7 N9 126.76(17) . . ?
N9 C7 N8 123.48(17) . . ?
N7 C8 N8 110.06(16) . . ?
N7 C8 N10 125.37(18) . . ?
N10 C8 N8 124.57(18) . . ?
HS N15 HT 120.0 . . ?
C15 N15 HS 120.0 . . ?
C15 N15 HT 120.0 . . ?
O2 C4 C3 115.20(16) . . ?
O3 C4 O2 123.9(3) . . ?
O3 C4 C3 120.6(2) . . ?
O3A C4 O2 113.8(16) . . ?
O3A C4 C3 128.4(17) . . ?
O4 C1 C2 120.66(17) . . ?
O5 C1 O4 122.32(18) . . ?
O5 C1 C2 117.00(17) . . ?
O1 C3 C4 107.82(15) . . ?
O1 C3 C5 111.52(15) . . ?
O1 C3 C2 110.09(15) . . ?
C5 C3 C4 111.78(16) . . ?
C5 C3 C2 108.94(15) . . ?
C2 C3 C4 106.56(15) . . ?
N2 C9 N3 109.68(17) . . ?
N2 C9 N5 126.33(19) . . ?
N5 C9 N3 123.94(19) . . ?
C3 C5 HU 109.3 . . ?
C3 C5 HV 109.3 . . ?
HU C5 HV 108.0 . . ?
C6 C5 C3 111.56(15) . . ?
C6 C5 HU 109.3 . . ?
C6 C5 HV 109.3 . . ?
O6 C6 C5 117.35(17) . . ?
O7 C6 O6 121.76(19) . . ?
O7 C6 C5 120.87(18) . . ?
C1 C2 C3 117.25(16) . . ?
C1 C2 HW 108.0 . . ?
C1 C2 HX 108.0 . . ?
C3 C2 HW 108.0 . . ?
C3 C2 HX 108.0 . . ?
HW C2 HX 107.2 . . ?
N1 C10 N3 110.12(17) . . ?
N1 C10 N4 127.34(19) . . ?
N4 C10 N3 122.48(18) . . ?
N12 C15 N13 111.24(18) . . ?
N12 C15 N15 123.09(19) . . ?
N15 C15 N13 125.66(19) . . ?
N11 C11 N13 114.19(17) . . ?
N11 C11 N14 123.21(18) . . ?
N13 C11 N14 122.54(18) . . ?
H5WC O5WA H5WD 104.5 . . ?
H2WA O2WA H2WB 104.5 . . ?

loop_
_geom_bond_atom_site_label_1
_geom_bond_atom_site_label_2
_geom_bond_distance
_geom_bond_site_symmetry_2
_geom_bond_publ_flag
V1 O1 2.0804(12) . ?
V1 O4 2.0203(14) . ?
V1 O2 2.0288(14) . ?
V1 O8 1.6202(14) . ?
V1 N2 2.0857(17) . ?
V1 N7 2.0579(16) . ?
V2 O1 2.0813(13) . ?
V2 O6 2.0186(13) . ?
V2 O9 1.6153(14) . ?
V2 N1 2.1107(16) . ?
V2 N11 2.0921(16) . ?
V2 N6 2.0870(16) . ?
O1 C3 1.404(2) . ?
O4 C1 1.279(2) . ?
O6 C6 1.291(2) . ?
O2 C4 1.285(2) . ?
O5 C1 1.243(2) . ?
O3 C4 1.243(3) . ?
O7 C6 1.235(3) . ?
O3W H 0.8811 . ?
O3W HA 0.8707 . ?
N1 N2 1.406(2) . ?
N1 C10 1.311(3) . ?
N2 C9 1.312(3) . ?
O1W HB 0.8703 . ?
O1W HC 0.8698 . ?
N8 HD 0.8800 . ?
N8 C7 1.366(2) . ?
N8 C8 1.361(2) . ?
N11 N12 1.387(2) . ?
N11 C11 1.331(3) . ?
N6 N7 1.413(2) . ?
N6 C7 1.314(2) . ?
N12 HE 0.8800 . ?
N12 C15 1.333(3) . ?
N7 C8 1.309(3) . ?
N3 HF 0.8800 . ?
N3 C9 1.361(3) . ?
N3 C10 1.360(3) . ?
O2W H2WC 0.8705 . ?
O2W H2WD 0.8704 . ?
N13 C15 1.342(3) . ?
N13 C11 1.352(3) . ?
O4W HG 0.8710 . ?
O4W HH 0.8870 . ?
N14 HI 0.8858 . ?
N14 HJ 0.8864 . ?
N14 C11 1.368(3) . ?
N9 HK 0.8800 . ?
N9 HL 0.8800 . ?
N9 C7 1.334(3) . ?
N10 HM 0.8800 . ?
N10 HN 0.8800 . ?
N10 C8 1.341(3) . ?
N4 HO 0.8803 . ?
N4 HP 0.8807 . ?
N4 C10 1.356(3) . ?
O5W H5WA 0.8700 . ?
O5W H5WB 0.8698 . ?
N5 HQ 0.8800 . ?
N5 HR 0.8800 . ?
N5 C9 1.345(3) . ?
N15 HS 0.8800 . ?
N15 HT 0.8800 . ?
N15 C15 1.337(3) . ?
C4 C3 1.546(3) . ?
C4 O3A 1.251(17) . ?
C1 C2 1.524(3) . ?
C3 C5 1.537(3) . ?
C3 C2 1.542(3) . ?
C5 HU 0.9900 . ?
C5 HV 0.9900 . ?
C5 C6 1.504(3) . ?
C2 HW 0.9900 . ?
C2 HX 0.9900 . ?
O5WA H5WC 0.8701 . ?
O5WA H5WD 0.8697 . ?
O2WA H2WA 0.8695 . ?
O2WA H2WB 0.8702 . ?

loop_
_geom_torsion_atom_site_label_1
_geom_torsion_atom_site_label_2
_geom_torsion_atom_site_label_3
_geom_torsion_atom_site_label_4
_geom_torsion
_geom_torsion_site_symmetry_1
_geom_torsion_site_symmetry_2
_geom_torsion_site_symmetry_3
_geom_torsion_site_symmetry_4
_geom_torsion_publ_flag
V1 O1 C3 C4 -37.73(16) . . . . ?
V1 O1 C3 C5 -160.80(12) . . . . ?
V1 O1 C3 C2 78.15(15) . . . . ?
V1 O4 C1 O5 164.52(14) . . . . ?
V1 O4 C1 C2 -16.7(3) . . . . ?
V1 O2 C4 O3 -173.9(2) . . . . ?
V1 O2 C4 C3 -0.5(2) . . . . ?
V1 O2 C4 O3A 163.1(17) . . . . ?
V1 N2 C9 N3 169.23(14) . . . . ?
V1 N2 C9 N5 -8.2(3) . . . . ?
V1 N7 C8 N8 175.99(13) . . . . ?
V1 N7 C8 N10 -3.5(3) . . . . ?
V2 O1 C3 C4 115.71(14) . . . . ?
V2 O1 C3 C5 -7.4(2) . . . . ?
V2 O1 C3 C2 -128.41(14) . . . . ?
V2 O6 C6 O7 -149.55(15) . . . . ?
V2 O6 C6 C5 29.0(2) . . . . ?
V2 N1 N2 V1 12.30(18) . . . . ?
V2 N1 N2 C9 -176.55(13) . . . . ?
V2 N1 C10 N3 176.24(13) . . . . ?
V2 N1 C10 N4 -1.3(3) . . . . ?
V2 N11 N12 C15 -175.06(13) . . . . ?
V2 N11 C11 N13 172.91(14) . . . . ?
V2 N11 C11 N14 -4.2(3) . . . . ?
V2 N6 N7 V1 5.06(18) . . . . ?
V2 N6 N7 C8 -177.47(12) . . . . ?
V2 N6 C7 N8 177.74(13) . . . . ?
V2 N6 C7 N9 -0.8(3) . . . . ?
O1 C3 C5 C6 54.4(2) . . . . ?
O1 C3 C2 C1 -55.3(2) . . . . ?
O4 C1 C2 C3 20.7(3) . . . . ?
O2 C4 C3 O1 26.1(2) . . . . ?
O2 C4 C3 C5 149.05(17) . . . . ?
O2 C4 C3 C2 -92.03(19) . . . . ?
O5 C1 C2 C3 -160.50(17) . . . . ?
O3 C4 C3 O1 -160.2(2) . . . . ?
O3 C4 C3 C5 -37.2(3) . . . . ?
O3 C4 C3 C2 81.7(3) . . . . ?
N1 N2 C9 N3 -0.5(2) . . . . ?
N1 N2 C9 N5 -177.9(2) . . . . ?
N2 N1 C10 N3 0.2(2) . . . . ?
N2 N1 C10 N4 -177.34(19) . . . . ?
N11 N12 C15 N13 2.5(2) . . . . ?
N11 N12 C15 N15 -177.1(2) . . . . ?
N6 N7 C8 N8 -1.0(2) . . . . ?
N6 N7 C8 N10 179.53(18) . . . . ?
N12 N11 C11 N13 0.5(2) . . . . ?
N12 N11 C11 N14 -176.58(18) . . . . ?
N7 N6 C7 N8 -0.2(2) . . . . ?
N7 N6 C7 N9 -178.73(18) . . . . ?
C7 N8 C8 N7 0.9(2) . . . . ?
C7 N8 C8 N10 -179.62(18) . . . . ?
C7 N6 N7 V1 -176.75(12) . . . . ?
C7 N6 N7 C8 0.7(2) . . . . ?
C8 N8 C7 N6 -0.4(2) . . . . ?
C8 N8 C7 N9 178.20(18) . . . . ?
C4 C3 C5 C6 -66.4(2) . . . . ?
C4 C3 C2 C1 61.3(2) . . . . ?
C3 C5 C6 O6 -69.1(2) . . . . ?
C3 C5 C6 O7 109.5(2) . . . . ?
C9 N3 C10 N1 -0.5(2) . . . . ?
C9 N3 C10 N4 177.18(19) . . . . ?
C5 C3 C2 C1 -177.90(16) . . . . ?
C2 C3 C5 C6 176.12(16) . . . . ?
C10 N1 N2 V1 -170.94(13) . . . . ?
C10 N1 N2 C9 0.2(2) . . . . ?
C10 N3 C9 N2 0.6(2) . . . . ?
C10 N3 C9 N5 178.1(2) . . . . ?
C15 N13 C11 N11 0.9(2) . . . . ?
C15 N13 C11 N14 178.02(19) . . . . ?
C11 N11 N12 C15 -1.7(2) . . . . ?
C11 N13 C15 N12 -2.1(2) . . . . ?
C11 N13 C15 N15 177.5(2) . . . . ?
O3A C4 C3 O1 -134.6(19) . . . . ?
O3A C4 C3 C5 -11.7(19) . . . . ?
O3A C4 C3 C2 107.3(19) . . . . ?
